data_4025526
loop_
_publ_author_name
'Jean-Charles Mari\'e'
'Yuan Xiong'
'Geanna K. Min'
'Adam R. Yeager'
'Tohru Taniguchi'
'Nina Berova'
'Scott E. Schaus'
'John A. Porco'

_publ_section_title
;
 Enantioselective Synthesis of 3,4-Chromanediones via Asymmetric
 Rearrangement of 3-Allyloxyflavones
;
_journal_name_full 'Journal of Organic Chemistry'
_journal_page_first 4584
_journal_page_last 4590
_journal_paper_doi 10.1021/jo100889c
_journal_volume 75
_journal_year 2010
_chemical_formula_moiety 'C33 H26 N4 O3'
_chemical_formula_sum 'C33 H26 N4 O3'
_chemical_formula_weight 526.58
_chemical_name_systematic
;
 ?
;
_space_group_IT_number 19
_symmetry_cell_setting orthorhombic
_symmetry_space_group_name_Hall 'P 2ac 2ab'
_symmetry_space_group_name_H-M 'P 21 21 21'
_atom_sites_solution_hydrogens mixed
_atom_sites_solution_primary direct
_atom_sites_solution_secondary difmap
_audit_creation_method SHELXL-97
_cell_angle_alpha 90.00
_cell_angle_beta 90.00
_cell_angle_gamma 90.00
_cell_formula_units_Z 4
_cell_length_a 10.009(4)
_cell_length_b 15.153(6)
_cell_length_c 17.540(6)
_cell_measurement_reflns_used 8874
_cell_measurement_temperature 173(2)
_cell_measurement_theta_max 32.01
_cell_measurement_theta_min 2.32
_cell_volume 2660.2(18)
_computing_cell_refinement 'Bruker SAINT+'
_computing_data_collection 'Bruker APEX2'
_computing_data_reduction 'Bruker SAINT+'
_computing_molecular_graphics 'Bruker SHELXTL'
_computing_publication_material 'Bruker SHELXTL'
_computing_structure_refinement 'SHELXL-97 (Sheldrick, 1997)'
_computing_structure_solution 'SHELXS-97 (Sheldrick, 1990)'
_diffrn_ambient_temperature 173(2)
_diffrn_measured_fraction_theta_full 1.000
_diffrn_measured_fraction_theta_max 1.000
_diffrn_measurement_device_type 'Bruker X8 APEX II diffractometer'
_diffrn_measurement_method 'phi and omega scans'
_diffrn_radiation_monochromator graphite
_diffrn_radiation_source 'fine-focus sealed tube'
_diffrn_radiation_type MoK\a
_diffrn_radiation_wavelength 0.71073
_diffrn_reflns_av_R_equivalents 0.0386
_diffrn_reflns_av_sigmaI/netI 0.0272
_diffrn_reflns_limit_h_max 10
_diffrn_reflns_limit_h_min -14
_diffrn_reflns_limit_k_max 22
_diffrn_reflns_limit_k_min -21
_diffrn_reflns_limit_l_max 25
_diffrn_reflns_limit_l_min -25
_diffrn_reflns_number 33418
_diffrn_reflns_theta_full 31.50
_diffrn_reflns_theta_max 31.50
_diffrn_reflns_theta_min 1.78
_exptl_absorpt_coefficient_mu 0.086
_exptl_absorpt_correction_T_max 0.9664
_exptl_absorpt_correction_T_min 0.9502
_exptl_absorpt_correction_type multi-scan
_exptl_absorpt_process_details SADABS
_exptl_crystal_colour colourless
_exptl_crystal_density_diffrn 1.315
_exptl_crystal_density_method 'not measured'
_exptl_crystal_description block
_exptl_crystal_F_000 1104
_exptl_crystal_size_max 0.60
_exptl_crystal_size_mid 0.40
_exptl_crystal_size_min 0.40
_refine_diff_density_max 0.344
_refine_diff_density_min -0.198
_refine_diff_density_rms 0.043
_refine_ls_abs_structure_details 'Flack H D (1983), Acta Cryst. A39, 876-881'
_refine_ls_abs_structure_Flack 2.2(12)
_refine_ls_extinction_method none
_refine_ls_goodness_of_fit_ref 1.018
_refine_ls_hydrogen_treatment mixed
_refine_ls_matrix_type full
_refine_ls_number_parameters 481
_refine_ls_number_reflns 4912
_refine_ls_number_restraints 0
_refine_ls_restrained_S_all 1.018
_refine_ls_R_factor_all 0.0567
_refine_ls_R_factor_gt 0.0456
_refine_ls_shift/su_max 0.407
_refine_ls_shift/su_mean 0.020
_refine_ls_structure_factor_coef Fsqd
_refine_ls_weighting_details 'calc w=1/[\s^2^(Fo^2^)+(0.0791P)^2^+0.2054P] where P=(Fo^2^+2Fc^2^)/3'
_refine_ls_weighting_scheme calc
_refine_ls_wR_factor_gt 0.1160
_refine_ls_wR_factor_ref 0.1232
_reflns_number_gt 4190
_reflns_number_total 4912
_reflns_threshold_expression >2sigma(I)
_cod_data_source_file jo100889c_si_002.cif
_cod_data_source_block porco79
_cod_depositor_comments
;
The following automatic conversions were performed:

'_symmetry_cell_setting' value 'Orthorhombic' changed to
'orthorhombic' according to the built-in table from CIF Core
dictionary named 'cif_core.dic' version 2.4.1 from 2010-06-29.

Automatic conversion script
Id: cif_fix_values 1646 2011-03-28 12:23:43Z adriana 
;
_cod_original_cell_volume 2660.2(17)
_cod_database_code 4025526

loop_
_symmetry_equiv_pos_as_xyz
'x, y, z'
'-x+1/2, -y, z+1/2'
'-x, y+1/2, -z+1/2'
'x+1/2, -y+1/2, -z'

loop_
_atom_site_label
_atom_site_type_symbol
_atom_site_fract_x
_atom_site_fract_y
_atom_site_fract_z
_atom_site_U_iso_or_equiv
_atom_site_adp_type
_atom_site_occupancy
_atom_site_symmetry_multiplicity
_atom_site_calc_flag
_atom_site_refinement_flags
_atom_site_disorder_assembly
_atom_site_disorder_group
O1 O 0.82603(10) 0.09751(6) 0.71125(6) 0.0264(2) Uani 1 1 d . . .
O2 O 0.21032(12) 0.09035(11) 0.88960(8) 0.0490(4) Uani 1 1 d . . .
O3 O 0.31844(12) 0.08293(10) 1.00121(7) 0.0422(3) Uani 1 1 d . . .
N1 N 0.60476(12) 0.11750(8) 0.55412(7) 0.0258(3) Uani 1 1 d . . .
N2 N 0.85539(12) 0.13005(8) 0.48041(7) 0.0271(3) Uani 1 1 d . . .
N3 N 0.45774(12) 0.10206(8) 0.82009(7) 0.0266(3) Uani 1 1 d . . .
N4 N 0.43956(13) 0.10055(9) 0.89732(7) 0.0297(3) Uani 1 1 d . . .
C1 C 0.70980(13) 0.13839(9) 0.67778(8) 0.0230(3) Uani 1 1 d . . .
C2 C 0.71583(13) 0.12842(8) 0.59178(7) 0.0210(3) Uani 1 1 d . . .
C3 C 0.61519(14) 0.11102(10) 0.47666(8) 0.0260(3) Uani 1 1 d . . .
C4 C 0.49923(17) 0.09530(13) 0.43279(10) 0.0375(4) Uani 1 1 d . . .
H4 H 0.410(2) 0.0895(13) 0.4583(12) 0.040(5) Uiso 1 1 d . . .
C5 C 0.50879(18) 0.08714(14) 0.35571(10) 0.0423(4) Uani 1 1 d . . .
H5 H 0.437(2) 0.0794(15) 0.3288(13) 0.051(6) Uiso 1 1 d . . .
C6 C 0.63276(19) 0.09574(13) 0.31887(9) 0.0394(4) Uani 1 1 d . . .
H6 H 0.643(2) 0.0951(14) 0.2640(13) 0.047(6) Uiso 1 1 d . . .
C7 C 0.74648(17) 0.11156(11) 0.35956(9) 0.0331(3) Uani 1 1 d . . .
H7 H 0.829(2) 0.1180(15) 0.3339(13) 0.045(6) Uiso 1 1 d . . .
C8 C 0.74037(14) 0.11864(9) 0.43992(8) 0.0251(3) Uani 1 1 d . . .
C9 C 0.84297(14) 0.13425(9) 0.55540(8) 0.0235(3) Uani 1 1 d . . .
C10 C 0.96173(14) 0.14114(9) 0.60373(9) 0.0259(3) Uani 1 1 d . . .
C11 C 1.08871(15) 0.16055(12) 0.57508(10) 0.0332(3) Uani 1 1 d . . .
H11 H 1.102(2) 0.1788(14) 0.5215(12) 0.045(6) Uiso 1 1 d . . .
C12 C 1.19836(16) 0.15922(12) 0.62288(11) 0.0397(4) Uani 1 1 d . . .
H12 H 1.282(2) 0.1746(14) 0.6023(12) 0.041(5) Uiso 1 1 d . . .
C13 C 1.18257(16) 0.13785(12) 0.69924(11) 0.0386(4) Uani 1 1 d . . .
H13 H 1.258(2) 0.1392(13) 0.7327(12) 0.041(5) Uiso 1 1 d . . .
C14 C 1.05799(16) 0.11906(11) 0.72893(10) 0.0332(3) Uani 1 1 d . . .
H14 H 1.0464(18) 0.1039(12) 0.7801(11) 0.030(5) Uiso 1 1 d . . .
C15 C 0.94737(14) 0.12104(9) 0.68079(8) 0.0254(3) Uani 1 1 d . . .
C16 C 0.59076(14) 0.08671(10) 0.70936(8) 0.0270(3) Uani 1 1 d . . .
H16B H 0.6075(17) 0.0282(13) 0.6964(10) 0.028(4) Uiso 1 1 d . . .
H16A H 0.5067(17) 0.1072(11) 0.6853(9) 0.020(4) Uiso 1 1 d . . .
C17 C 0.57500(14) 0.09214(9) 0.79379(8) 0.0259(3) Uani 1 1 d . . .
H17 H 0.6482(18) 0.0870(11) 0.8265(10) 0.022(4) Uiso 1 1 d . . .
C18 C 0.31229(16) 0.09167(12) 0.92447(9) 0.0333(3) Uani 1 1 d . . .
C19 C 0.45443(19) 0.07822(16) 1.02606(10) 0.0448(5) Uani 1 1 d . . .
H19 H 0.466(3) 0.138(2) 1.069(2) 0.101(11) Uiso 1 1 d . . .
C20 C 0.54202(15) 0.09566(10) 0.95611(8) 0.0264(3) Uani 1 1 d . . .
H20 H 0.6028(16) 0.0463(12) 0.9498(10) 0.024(4) Uiso 1 1 d . . .
C21 C 0.70433(13) 0.23571(9) 0.69996(7) 0.0220(3) Uani 1 1 d . . .
C22 C 0.62705(14) 0.29435(10) 0.65780(8) 0.0262(3) Uani 1 1 d . . .
H22 H 0.5826(17) 0.2720(11) 0.6134(9) 0.022(4) Uiso 1 1 d . . .
C23 C 0.62134(15) 0.38273(10) 0.67767(9) 0.0305(3) Uani 1 1 d . . .
H23 H 0.5688(19) 0.4208(13) 0.6482(11) 0.030(5) Uiso 1 1 d . . .
C24 C 0.68995(16) 0.41353(10) 0.74016(10) 0.0328(3) Uani 1 1 d . . .
H24 H 0.685(2) 0.4713(15) 0.7528(12) 0.046(5) Uiso 1 1 d . . .
C25 C 0.76442(16) 0.35521(11) 0.78343(10) 0.0339(3) Uani 1 1 d . . .
H25 H 0.813(2) 0.3712(16) 0.8268(14) 0.053(6) Uiso 1 1 d . . .
C26 C 0.77255(15) 0.26712(10) 0.76341(8) 0.0288(3) Uani 1 1 d . . .
H26 H 0.8251(19) 0.2265(13) 0.7885(11) 0.035(5) Uiso 1 1 d . . .
C27 C 0.62301(18) 0.18095(10) 0.96352(9) 0.0326(3) Uani 1 1 d . . .
H27B H 0.657(2) 0.2014(16) 0.9169(13) 0.048(6) Uiso 1 1 d . . .
H27A H 0.559(3) 0.2312(16) 0.9774(13) 0.059(7) Uiso 1 1 d . . .
C28 C 0.73470(18) 0.16857(10) 1.01900(9) 0.0349(4) Uani 1 1 d . A .
C29 C 0.7210(3) 0.20119(16) 1.09334(11) 0.0574(6) Uani 1 1 d . . .
C30 C 0.8455(6) 0.1766(4) 1.1407(3) 0.0626(15) Uani 0.454(5) 1 d P A 1
H30A H 0.8478 0.1941 1.1927 0.075 Uiso 0.454(5) 1 calc PR A 1
C31 C 0.9552(6) 0.1302(4) 1.1118(4) 0.0826(16) Uani 0.454(5) 1 d P A 1
H31A H 1.0277 0.1154 1.1444 0.099 Uiso 0.454(5) 1 calc PR A 1
C32 C 0.9580(5) 0.1053(4) 1.0344(4) 0.0642(18) Uani 0.454(5) 1 d P A 1
H32A H 1.0326 0.0779 1.0107 0.077 Uiso 0.454(5) 1 calc PR A 1
C30' C 0.8009(5) 0.1973(3) 1.1494(3) 0.0499(11) Uani 0.546(5) 1 d P A 2
H30B H 0.7817 0.2233 1.1974 0.060 Uiso 0.546(5) 1 calc PR A 2
C31' C 0.9195(5) 0.1517(3) 1.1346(3) 0.0502(12) Uani 0.546(5) 1 d P A 2
H31B H 0.9849 0.1473 1.1737 0.060 Uiso 0.546(5) 1 calc PR A 2
C32' C 0.9438(5) 0.1137(4) 1.0663(3) 0.0524(13) Uani 0.546(5) 1 d P A 2
H32B H 1.0227 0.0797 1.0598 0.063 Uiso 0.546(5) 1 calc PR A 2
C33 C 0.8484(2) 0.12371(13) 0.99956(16) 0.0547(6) Uani 1 1 d . . .
H33 H 0.861(2) 0.1089(15) 0.9544(13) 0.041(6) Uiso 1 1 d . . .
H19B H 0.464(3) 0.0321(18) 1.0478(15) 0.069(8) Uiso 1 1 d . . .
H29 H 0.642(4) 0.232(3) 1.104(2) 0.127(15) Uiso 1 1 d . . .

loop_
_atom_site_aniso_label
_atom_site_aniso_U_11
_atom_site_aniso_U_22
_atom_site_aniso_U_33
_atom_site_aniso_U_23
_atom_site_aniso_U_13
_atom_site_aniso_U_12
O1 0.0239(4) 0.0282(4) 0.0270(4) 0.0069(4) -0.0059(4) 0.0006(4)
O2 0.0263(5) 0.0771(9) 0.0435(7) 0.0117(7) -0.0019(5) -0.0066(6)
O3 0.0308(5) 0.0655(8) 0.0303(5) 0.0113(5) 0.0048(5) -0.0001(6)
N1 0.0223(5) 0.0316(6) 0.0236(5) -0.0013(5) -0.0035(4) -0.0002(4)
N2 0.0244(5) 0.0325(6) 0.0245(5) -0.0001(5) -0.0014(5) 0.0026(5)
N3 0.0274(5) 0.0302(6) 0.0224(5) 0.0050(4) -0.0023(5) -0.0036(5)
N4 0.0240(5) 0.0428(7) 0.0223(5) 0.0063(5) -0.0023(5) 0.0006(5)
C1 0.0212(5) 0.0258(6) 0.0222(5) 0.0021(5) -0.0044(5) -0.0008(5)
C2 0.0209(5) 0.0203(5) 0.0219(5) 0.0004(4) -0.0024(5) 0.0014(5)
C3 0.0254(6) 0.0291(6) 0.0234(6) -0.0017(5) -0.0057(5) 0.0005(5)
C4 0.0279(7) 0.0533(10) 0.0312(7) -0.0016(7) -0.0091(6) -0.0041(7)
C5 0.0373(8) 0.0576(10) 0.0322(8) -0.0032(8) -0.0152(7) -0.0056(8)
C6 0.0480(9) 0.0471(9) 0.0230(6) -0.0048(7) -0.0075(7) 0.0007(8)
C7 0.0340(7) 0.0407(8) 0.0246(6) -0.0025(6) -0.0002(6) 0.0044(6)
C8 0.0271(6) 0.0258(6) 0.0224(6) -0.0018(5) -0.0030(5) 0.0042(5)
C9 0.0213(6) 0.0244(6) 0.0248(6) 0.0008(5) -0.0026(5) 0.0016(5)
C10 0.0200(5) 0.0283(6) 0.0295(7) 0.0023(5) -0.0057(5) 0.0005(5)
C11 0.0246(7) 0.0383(8) 0.0366(8) 0.0043(7) -0.0029(6) -0.0015(6)
C12 0.0226(7) 0.0439(9) 0.0525(10) 0.0045(8) -0.0068(7) -0.0033(7)
C13 0.0273(7) 0.0384(8) 0.0502(9) 0.0035(7) -0.0163(7) 0.0021(6)
C14 0.0318(7) 0.0324(7) 0.0353(8) 0.0056(6) -0.0137(6) 0.0028(6)
C15 0.0229(6) 0.0220(6) 0.0311(7) 0.0025(5) -0.0057(5) 0.0013(5)
C16 0.0272(6) 0.0297(6) 0.0240(6) -0.0003(6) -0.0011(5) -0.0069(5)
C17 0.0257(6) 0.0270(6) 0.0250(6) 0.0037(5) -0.0038(5) -0.0040(5)
C18 0.0288(7) 0.0401(8) 0.0308(7) 0.0071(6) 0.0027(6) -0.0007(7)
C19 0.0331(8) 0.0729(12) 0.0283(7) 0.0172(8) 0.0009(7) 0.0014(9)
C20 0.0264(6) 0.0313(6) 0.0214(6) 0.0045(5) -0.0028(5) 0.0023(6)
C21 0.0188(5) 0.0267(6) 0.0205(5) 0.0012(5) 0.0006(5) -0.0019(5)
C22 0.0241(6) 0.0303(6) 0.0241(6) -0.0006(5) -0.0022(5) 0.0020(5)
C23 0.0279(7) 0.0298(7) 0.0338(7) 0.0021(6) 0.0015(6) 0.0037(6)
C24 0.0309(7) 0.0282(6) 0.0394(8) -0.0062(6) 0.0065(6) -0.0027(6)
C25 0.0311(7) 0.0391(8) 0.0314(7) -0.0080(6) -0.0038(6) -0.0056(6)
C26 0.0280(7) 0.0340(7) 0.0243(6) 0.0001(5) -0.0052(5) -0.0027(6)
C27 0.0438(8) 0.0253(6) 0.0287(7) 0.0036(5) -0.0097(7) 0.0001(6)
C28 0.0465(9) 0.0263(6) 0.0318(7) 0.0055(6) -0.0146(7) -0.0088(6)
C29 0.0827(15) 0.0568(11) 0.0326(8) 0.0002(8) -0.0110(10) -0.0323(11)
C30 0.066(3) 0.091(4) 0.0312(19) 0.029(2) -0.032(2) -0.047(3)
C31 0.078(3) 0.074(3) 0.096(4) 0.059(3) -0.068(3) -0.057(2)
C32 0.043(2) 0.041(2) 0.108(5) 0.028(3) -0.036(3) -0.0231(19)
C30' 0.054(3) 0.052(2) 0.044(2) -0.0009(17) -0.0077(19) -0.017(2)
C31' 0.052(2) 0.040(2) 0.058(3) 0.0122(18) -0.025(2) -0.0129(19)
C32' 0.042(2) 0.047(2) 0.069(3) 0.012(2) -0.021(2) -0.0097(18)
C33 0.0428(10) 0.0344(8) 0.0870(17) 0.0046(10) -0.0142(11) -0.0076(8)

loop_
_atom_type_symbol
_atom_type_description
_atom_type_scat_dispersion_real
_atom_type_scat_dispersion_imag
_atom_type_scat_source
C C 0.0033 0.0016 'International Tables Vol C Tables 4.2.6.8 and 6.1.1.4'
H H 0.0000 0.0000 'International Tables Vol C Tables 4.2.6.8 and 6.1.1.4'
N N 0.0061 0.0033 'International Tables Vol C Tables 4.2.6.8 and 6.1.1.4'
O O 0.0106 0.0060 'International Tables Vol C Tables 4.2.6.8 and 6.1.1.4'

loop_
_geom_angle_atom_site_label_1
_geom_angle_atom_site_label_2
_geom_angle_atom_site_label_3
_geom_angle
_geom_angle_site_symmetry_1
_geom_angle_site_symmetry_3
_geom_angle_publ_flag
C15 O1 C1 116.31(10) . . ?
C18 O3 C19 110.54(13) . . ?
C2 N1 C3 116.60(12) . . ?
C9 N2 C8 116.40(12) . . ?
C17 N3 N4 118.75(12) . . ?
C18 N4 N3 118.10(12) . . ?
C18 N4 C20 113.88(12) . . ?
N3 N4 C20 127.51(12) . . ?
O1 C1 C2 109.25(11) . . ?
O1 C1 C21 109.88(11) . . ?
C2 C1 C21 110.55(11) . . ?
O1 C1 C16 105.13(11) . . ?
C2 C1 C16 109.88(11) . . ?
C21 C1 C16 111.99(12) . . ?
N1 C2 C9 122.83(12) . . ?
N1 C2 C1 118.84(12) . . ?
C9 C2 C1 118.30(12) . . ?
N1 C3 C4 119.41(14) . . ?
N1 C3 C8 121.01(12) . . ?
C4 C3 C8 119.58(13) . . ?
C5 C4 C3 119.91(16) . . ?
C4 C5 C6 120.70(16) . . ?
C7 C6 C5 120.82(15) . . ?
C6 C7 C8 119.88(15) . . ?
N2 C8 C3 121.42(12) . . ?
N2 C8 C7 119.46(14) . . ?
C3 C8 C7 119.09(13) . . ?
N2 C9 C2 121.72(12) . . ?
N2 C9 C10 120.20(13) . . ?
C2 C9 C10 118.03(12) . . ?
C15 C10 C11 119.25(13) . . ?
C15 C10 C9 117.55(13) . . ?
C11 C10 C9 123.04(14) . . ?
C12 C11 C10 120.07(16) . . ?
C11 C12 C13 119.94(16) . . ?
C14 C13 C12 121.01(15) . . ?
C13 C14 C15 118.99(15) . . ?
O1 C15 C14 117.48(13) . . ?
O1 C15 C10 121.69(12) . . ?
C14 C15 C10 120.73(14) . . ?
C17 C16 C1 114.44(12) . . ?
N3 C17 C16 117.70(13) . . ?
O2 C18 O3 123.24(15) . . ?
O2 C18 N4 128.47(15) . . ?
O3 C18 N4 108.28(13) . . ?
O3 C19 C20 106.98(13) . . ?
N4 C20 C19 99.96(12) . . ?
N4 C20 C27 112.95(12) . . ?
C19 C20 C27 112.38(14) . . ?
C26 C21 C22 118.71(13) . . ?
C26 C21 C1 121.16(12) . . ?
C22 C21 C1 120.11(12) . . ?
C23 C22 C21 120.45(14) . . ?
C24 C23 C22 120.54(15) . . ?
C23 C24 C25 119.32(15) . . ?
C26 C25 C24 120.62(15) . . ?
C25 C26 C21 120.33(14) . . ?
C28 C27 C20 110.21(12) . . ?
C33 C28 C29 119.2(2) . . ?
C33 C28 C27 121.49(17) . . ?
C29 C28 C27 119.26(18) . . ?
C30' C29 C28 130.0(3) . . ?
C30' C29 C30 20.4(3) . . ?
C28 C29 C30 109.7(3) . . ?
C31 C30 C29 124.1(4) . . ?
C30 C31 C32 119.9(5) . . ?
C33 C32 C31 112.5(6) . . ?
C29 C30' C31' 114.5(4) . . ?
C32' C31' C30' 121.8(5) . . ?
C31' C32' C33 121.8(5) . . ?
C32 C33 C28 134.3(4) . . ?
C32 C33 C32' 22.4(4) . . ?
C28 C33 C32' 112.4(3) . . ?

loop_
_geom_bond_atom_site_label_1
_geom_bond_atom_site_label_2
_geom_bond_distance
_geom_bond_site_symmetry_2
_geom_bond_publ_flag
O1 C15 1.3738(18) . ?
O1 C1 1.4428(16) . ?
O2 C18 1.190(2) . ?
O3 C18 1.354(2) . ?
O3 C19 1.431(2) . ?
N1 C2 1.3036(18) . ?
N1 C3 1.3663(19) . ?
N2 C9 1.3227(19) . ?
N2 C8 1.3636(19) . ?
N3 C17 1.2700(19) . ?
N3 N4 1.3670(18) . ?
N4 C18 1.367(2) . ?
N4 C20 1.4562(19) . ?
C1 C2 1.5173(19) . ?
C1 C21 1.526(2) . ?
C1 C16 1.530(2) . ?
C2 C9 1.4263(19) . ?
C3 C4 1.413(2) . ?
C3 C8 1.414(2) . ?
C4 C5 1.361(2) . ?
C5 C6 1.405(3) . ?
C6 C7 1.365(2) . ?
C7 C8 1.415(2) . ?
C9 C10 1.4637(19) . ?
C10 C15 1.393(2) . ?
C10 C11 1.398(2) . ?
C11 C12 1.381(2) . ?
C12 C13 1.387(3) . ?
C13 C14 1.381(2) . ?
C14 C15 1.393(2) . ?
C16 C17 1.492(2) . ?
C19 C20 1.531(2) . ?
C20 C27 1.531(2) . ?
C21 C26 1.390(2) . ?
C21 C22 1.391(2) . ?
C22 C23 1.385(2) . ?
C23 C24 1.375(2) . ?
C24 C25 1.383(2) . ?
C25 C26 1.383(2) . ?
C27 C28 1.494(2) . ?
C28 C33 1.369(3) . ?
C28 C29 1.401(3) . ?
C29 C30' 1.268(5) . ?
C29 C30 1.543(6) . ?
C30 C31 1.399(10) . ?
C31 C32 1.409(10) . ?
C32 C33 1.287(6) . ?
C30' C31' 1.398(7) . ?
C31' C32' 1.353(8) . ?
C32' C33 1.518(6) . ?
